data_7060447
loop_
_publ_author_name
'Sarkar, Anupam'
'Jana, Ajay Kumar'
'Natarajan, Srinivasan'

_publ_section_title
;
 Aliphatic amine mediated assembly of [M6(mna)6] (M = Cu/Ag) into extended
 two-dimensional structures: synthesis, structure and Lewis acid catalytic
 studies
;
_journal_issue 14
_journal_name_full 'New Journal of Chemistry'
_journal_page_first 6503
_journal_page_last 6511
_journal_paper_doi 10.1039/D1NJ00544H
_journal_volume 45
_journal_year 2021
_chemical_formula_sum 'C42 H44 Ag6 Cd N12 O22 S6'
_chemical_formula_weight 2020.88
_space_group_crystal_system triclinic
_space_group_IT_number 2
_space_group_name_Hall '-P 1'
_space_group_name_H-M_alt 'P -1'
_atom_sites_solution_hydrogens geom
_audit_creation_method SHELXL-2017/1
_audit_update_record
;
2021-01-22 deposited with the CCDC.	2021-03-10 downloaded from the CCDC.
;
_cell_angle_alpha 65.730(4)
_cell_angle_beta 81.992(5)
_cell_angle_gamma 76.182(4)
_cell_formula_units_Z 1
_cell_length_a 11.8171(11)
_cell_length_b 12.2377(10)
_cell_length_c 12.5376(11)
_cell_measurement_reflns_used 5633
_cell_measurement_temperature 293(2)
_cell_measurement_theta_max 24.999
_cell_measurement_theta_min 1.777
_cell_volume 1603.3(2)
_computing_structure_refinement 'SHELXL-2017/1 (Sheldrick, 2017)'
_diffrn_ambient_temperature 293(2)
_diffrn_measured_fraction_theta_full 0.957
_diffrn_measured_fraction_theta_max 0.957
_diffrn_measurement_device_type 'Oxford Xcalibur,Eos(Nova) CCD detector'
_diffrn_radiation_type MoK\a
_diffrn_radiation_wavelength 0.71073
_diffrn_reflns_av_R_equivalents 0.0338
_diffrn_reflns_av_unetI/netI 0.0299
_diffrn_reflns_Laue_measured_fraction_full 0.957
_diffrn_reflns_Laue_measured_fraction_max 0.957
_diffrn_reflns_limit_h_max 14
_diffrn_reflns_limit_h_min -13
_diffrn_reflns_limit_k_max 14
_diffrn_reflns_limit_k_min -14
_diffrn_reflns_limit_l_max 14
_diffrn_reflns_limit_l_min -14
_diffrn_reflns_number 17411
_diffrn_reflns_point_group_measured_fraction_full 0.957
_diffrn_reflns_point_group_measured_fraction_max 0.957
_diffrn_reflns_theta_full 24.999
_diffrn_reflns_theta_max 24.999
_diffrn_reflns_theta_min 1.777
_diffrn_source 'fine-focus sealed tube'
_exptl_absorpt_coefficient_mu 2.395
_exptl_absorpt_correction_type multi-scan
_exptl_absorpt_process_details 'CrysAlis RED (Oxford Diffraction,2009)'
_exptl_crystal_colour colourless
_exptl_crystal_density_diffrn 2.093
_exptl_crystal_density_method 'not measured'
_exptl_crystal_description block-shaped
_exptl_crystal_F_000 982
_exptl_crystal_size_max 0.3
_exptl_crystal_size_mid 0.2
_exptl_crystal_size_min 0.1
_exptl_transmission_factor_max 0.787
_exptl_transmission_factor_min 0.568
_refine_diff_density_max 0.941
_refine_diff_density_min -0.936
_refine_diff_density_rms 0.115
_refine_ls_extinction_method none
_refine_ls_goodness_of_fit_ref 0.949
_refine_ls_hydrogen_treatment constr
_refine_ls_matrix_type full
_refine_ls_number_parameters 403
_refine_ls_number_reflns 5633
_refine_ls_number_restraints 0
_refine_ls_restrained_S_all 0.949
_refine_ls_R_factor_all 0.0388
_refine_ls_R_factor_gt 0.0301
_refine_ls_shift/su_max 0.001
_refine_ls_shift/su_mean 0.000
_refine_ls_structure_factor_coef Fsqd
_refine_ls_weighting_details 'w=1/[\s^2^(Fo^2^)+(0.0588P)^2^+3.9460P] where P=(Fo^2^+2Fc^2^)/3'
_refine_ls_weighting_scheme calc
_refine_ls_wR_factor_gt 0.0871
_refine_ls_wR_factor_ref 0.0969
_reflns_Friedel_coverage 0.000
_reflns_number_gt 4633
_reflns_number_total 5633
_reflns_threshold_expression 'I > 2\s(I)'
_cod_data_source_file d1nj00544h2.cif
_cod_data_source_block shelx_CCDC2
_cod_depositor_comments 'Adding full bibliography for 7060445--7060447.cif.'
_cod_database_code 7060447
_shelx_shelxl_version_number 2017/1
_shelx_space_group_comment
;
The symmetry employed for this shelxl refinement is uniquely defined
by the following loop, which should always be used as a source of
symmetry information in preference to the above space-group names.
They are only intended as comments.
;

loop_
_space_group_symop_operation_xyz
'x, y, z'
'-x, -y, -z'

loop_
_atom_site_label
_atom_site_type_symbol
_atom_site_fract_x
_atom_site_fract_y
_atom_site_fract_z
_atom_site_U_iso_or_equiv
_atom_site_adp_type
_atom_site_occupancy
_atom_site_site_symmetry_order
_atom_site_calc_flag
_atom_site_refinement_flags_posn
_atom_site_refinement_flags_adp
_atom_site_refinement_flags_occupancy
_atom_site_disorder_assembly
_atom_site_disorder_group
Cd1 Cd 0.000000 0.000000 0.000000 0.03419(13) Uani 1 2 d S . P . .
Ag1 Ag 0.40534(3) -0.35081(3) 0.07333(3) 0.03759(12) Uani 1 1 d . . . . .
Ag3 Ag 0.37658(3) -0.46888(3) -0.15399(3) 0.04247(12) Uani 1 1 d . . . . .
Ag2 Ag 0.55369(4) -0.32418(4) -0.13628(4) 0.05063(14) Uani 1 1 d . . . . .
S2 S 0.27682(9) -0.29970(10) -0.08951(9) 0.0289(2) Uani 1 1 d . . . . .
O3 O 0.0364(4) -0.0601(6) -0.1620(4) 0.0790(15) Uani 1 1 d . . . . .
N4 N 0.0896(4) -0.1941(4) 0.1105(3) 0.0436(10) Uani 1 1 d . . . . .
H4 H 0.111047 -0.243974 0.075812 0.052 Uiso 1 1 calc R U . . .
N2 N 0.4174(3) -0.1612(4) -0.2447(3) 0.0349(9) Uani 1 1 d . . . . .
C7 C 0.3058(4) -0.1684(4) -0.2121(4) 0.0291(9) Uani 1 1 d . . . . .
C10 C 0.3554(5) 0.0291(5) -0.4023(5) 0.0516(14) Uani 1 1 d . . . . .
H10 H 0.374585 0.096555 -0.465794 0.062 Uiso 1 1 calc R U . . .
C8 C 0.2137(4) -0.0787(4) -0.2727(4) 0.0329(10) Uani 1 1 d . . . . .
C11 C 0.4401(5) -0.0636(5) -0.3387(4) 0.0417(11) Uani 1 1 d . . . . .
H11 H 0.517673 -0.058840 -0.361713 0.050 Uiso 1 1 calc R U . . .
C9 C 0.2411(5) 0.0200(5) -0.3699(4) 0.0471(13) Uani 1 1 d . . . . .
H9 H 0.181749 0.080483 -0.413470 0.056 Uiso 1 1 calc R U . . .
C12 C 0.0891(4) -0.0906(5) -0.2374(4) 0.0380(11) Uani 1 1 d . . . . .
C19 C 0.1145(5) -0.2426(5) 0.2342(5) 0.0475(12) Uani 1 1 d . . . . .
H19A H 0.147081 -0.185088 0.249469 0.057 Uiso 1 1 calc R U . . .
H19B H 0.171170 -0.319024 0.254349 0.057 Uiso 1 1 calc R U . . .
O4 O 0.0458(5) -0.1401(8) -0.2843(6) 0.119(3) Uani 1 1 d . . . . .
C20 C 0.0046(5) -0.2635(6) 0.3070(4) 0.0496(13) Uani 1 1 d . . . . .
H20A H -0.027950 -0.320080 0.290307 0.059 Uiso 1 1 calc R U . . .
H20B H -0.051590 -0.186716 0.286090 0.059 Uiso 1 1 calc R U . . .
N5 N 0.0241(4) -0.3136(4) 0.4342(3) 0.0461(11) Uani 1 1 d . . . . .
H5A H -0.043237 -0.324819 0.474617 0.069 Uiso 1 1 calc R U . . .
H5B H 0.074598 -0.384837 0.454024 0.069 Uiso 1 1 calc R U . . .
H5C H 0.052692 -0.261255 0.450117 0.069 Uiso 1 1 calc R U . . .
N1 N 0.4866(3) -0.2168(3) 0.1020(3) 0.0306(8) Uani 1 1 d . . . . .
N3 N 0.4534(3) -0.4061(4) -0.3407(3) 0.0396(9) Uani 1 1 d . . . . .
C2 C 0.6629(4) -0.1471(4) 0.0919(4) 0.0285(9) Uani 1 1 d . . . . .
C1 C 0.6026(4) -0.2248(4) 0.0761(3) 0.0266(9) Uani 1 1 d . . . . .
C13 C 0.5693(4) -0.4128(4) -0.3567(4) 0.0313(9) Uani 1 1 d . . . . .
C5 C 0.4290(4) -0.1326(4) 0.1431(4) 0.0333(10) Uani 1 1 d . . . . .
H5 H 0.349330 -0.127814 0.160914 0.040 Uiso 1 1 calc R U . . .
C16 C 0.4387(6) -0.3297(7) -0.5470(5) 0.075(2) Uani 1 1 d . . . . .
H16 H 0.392128 -0.302241 -0.610595 0.089 Uiso 1 1 calc R U . . .
C17 C 0.3896(5) -0.3629(6) -0.4342(5) 0.0561(15) Uani 1 1 d . . . . .
H17 H 0.309044 -0.354750 -0.423298 0.067 Uiso 1 1 calc R U . . .
C3 C 0.5992(4) -0.0601(4) 0.1324(4) 0.0347(10) Uani 1 1 d . . . . .
H3 H 0.636403 -0.005502 0.141112 0.042 Uiso 1 1 calc R U . . .
C6 C 0.7920(4) -0.1495(4) 0.0657(4) 0.0313(10) Uani 1 1 d . . . . .
C14 C 0.6250(4) -0.3798(4) -0.4671(4) 0.0369(10) Uani 1 1 d . . . . .
C4 C 0.4818(4) -0.0530(5) 0.1601(4) 0.0388(11) Uani 1 1 d . . . . .
H4A H 0.439445 0.003990 0.189387 0.047 Uiso 1 1 calc R U . . .
C18 C 0.7546(4) -0.3904(5) -0.4848(4) 0.0413(12) Uani 1 1 d . . . . .
C15 C 0.5563(5) -0.3378(6) -0.5636(5) 0.0601(17) Uani 1 1 d . . . . .
H15 H 0.590748 -0.315568 -0.638906 0.072 Uiso 1 1 calc R U . . .
O1 O 0.8609(3) -0.2498(3) 0.0871(3) 0.0431(8) Uani 1 1 d . . . . .
O2 O 0.8198(3) -0.0466(3) 0.0259(4) 0.0499(9) Uani 1 1 d . . . . .
O5 O 0.7992(3) -0.3188(4) -0.4632(4) 0.0574(10) Uani 1 1 d . . . . .
O6 O 0.8107(4) -0.4701(5) -0.5200(4) 0.0694(12) Uani 1 1 d . . . . .
S1 S 0.67120(9) -0.33255(10) 0.01571(10) 0.0301(2) Uani 1 1 d . . . . .
S3 S 0.65303(9) -0.46688(10) -0.23195(9) 0.0300(2) Uani 1 1 d . . . . .
O10 O 0.8386(5) -0.4806(4) -0.7344(4) 0.0753(13) Uani 1 1 d . . . . .
N6 N 0.9549(5) -0.3353(5) -0.0940(5) 0.0713(15) Uani 1 1 d . . . . .
H6A H 0.994331 -0.274936 -0.124084 0.107 Uiso 1 1 calc R U . . .
H6B H 0.927462 -0.344634 -0.151675 0.107 Uiso 1 1 calc R U . . .
H6C H 0.895669 -0.317212 -0.047809 0.107 Uiso 1 1 calc R U . . .
O7 O 0.0981(7) -0.1520(6) 0.4964(5) 0.115(2) Uani 1 1 d . . . . .
O8 O 0.1982(6) 0.0055(9) 0.2812(10) 0.169(4) Uani 1 1 d . . . . .
C21 C 1.0326(5) -0.4493(6) -0.0253(6) 0.0559(14) Uani 1 1 d . . . . .
H21A H 1.063360 -0.439188 0.037127 0.067 Uiso 1 1 calc R U . . .
H21B H 1.097734 -0.468837 -0.075171 0.067 Uiso 1 1 calc R U . . .
O9 O 1.0683(7) -0.5751(13) -0.7475(8) 0.218(6) Uani 1 1 d . . . . .
O11 O 0.2507(12) 0.1878(11) 0.3124(9) 0.204(5) Uani 1 1 d . . . . .

loop_
_atom_site_aniso_label
_atom_site_aniso_U_11
_atom_site_aniso_U_22
_atom_site_aniso_U_33
_atom_site_aniso_U_23
_atom_site_aniso_U_13
_atom_site_aniso_U_12
Cd1 0.0279(2) 0.0430(3) 0.0356(2) -0.0173(2) 0.00217(18) -0.0129(2)
Ag1 0.0329(2) 0.0403(2) 0.0389(2) -0.01004(16) -0.00398(14) -0.01495(15)
Ag3 0.0380(2) 0.0325(2) 0.0528(2) -0.01685(17) 0.01075(16) -0.00689(16)
Ag2 0.0424(2) 0.0692(3) 0.0506(2) -0.0396(2) -0.00687(18) 0.0022(2)
S2 0.0293(5) 0.0271(5) 0.0299(5) -0.0109(4) 0.0001(4) -0.0066(4)
O3 0.049(2) 0.151(5) 0.067(3) -0.079(3) 0.021(2) -0.021(3)
N4 0.049(3) 0.041(2) 0.036(2) -0.0155(18) 0.0054(18) -0.0052(19)
N2 0.034(2) 0.043(2) 0.0331(19) -0.0193(17) 0.0060(16) -0.0122(17)
C7 0.036(2) 0.030(2) 0.026(2) -0.0169(18) 0.0013(17) -0.0073(18)
C10 0.064(4) 0.042(3) 0.039(3) -0.008(2) 0.016(2) -0.017(3)
C8 0.041(3) 0.033(2) 0.025(2) -0.0139(18) 0.0006(18) -0.0035(19)
C11 0.044(3) 0.048(3) 0.039(3) -0.025(2) 0.018(2) -0.020(2)
C9 0.051(3) 0.038(3) 0.038(3) -0.008(2) 0.003(2) -0.001(2)
C12 0.037(3) 0.041(3) 0.032(2) -0.013(2) -0.004(2) -0.001(2)
C19 0.041(3) 0.053(3) 0.047(3) -0.023(2) 0.006(2) -0.005(2)
O4 0.070(3) 0.243(8) 0.129(5) -0.145(6) 0.038(3) -0.075(4)
C20 0.043(3) 0.065(4) 0.042(3) -0.018(3) 0.003(2) -0.018(3)
N5 0.039(2) 0.062(3) 0.040(2) -0.021(2) 0.0076(18) -0.017(2)
N1 0.0239(18) 0.033(2) 0.0345(19) -0.0124(16) 0.0003(14) -0.0072(15)
N3 0.029(2) 0.045(2) 0.042(2) -0.0125(18) 0.0008(16) -0.0119(17)
C2 0.027(2) 0.030(2) 0.029(2) -0.0099(17) 0.0005(17) -0.0098(17)
C1 0.026(2) 0.028(2) 0.0240(19) -0.0087(17) 0.0004(16) -0.0069(17)
C13 0.034(2) 0.027(2) 0.033(2) -0.0113(18) -0.0024(18) -0.0056(18)
C5 0.025(2) 0.036(3) 0.038(2) -0.016(2) 0.0036(18) -0.0043(18)
C16 0.052(4) 0.107(6) 0.048(3) -0.002(3) -0.020(3) -0.027(4)
C17 0.038(3) 0.069(4) 0.054(3) -0.012(3) -0.010(2) -0.015(3)
C3 0.039(3) 0.033(3) 0.040(2) -0.021(2) 0.0012(19) -0.010(2)
C6 0.026(2) 0.037(3) 0.035(2) -0.0175(19) 0.0028(17) -0.0111(19)
C14 0.035(2) 0.038(3) 0.030(2) -0.0057(19) -0.0025(18) -0.008(2)
C4 0.036(3) 0.045(3) 0.043(3) -0.026(2) 0.005(2) -0.008(2)
C18 0.040(3) 0.046(3) 0.025(2) -0.004(2) 0.0024(19) -0.006(2)
C15 0.061(4) 0.082(5) 0.029(3) -0.009(3) -0.004(2) -0.022(3)
O1 0.0263(16) 0.0366(19) 0.071(2) -0.0254(17) -0.0027(15) -0.0072(14)
O2 0.0292(17) 0.042(2) 0.078(3) -0.0198(18) 0.0052(17) -0.0176(15)
O5 0.042(2) 0.064(3) 0.062(2) -0.017(2) 0.0070(18) -0.0220(19)
O6 0.058(3) 0.086(3) 0.061(3) -0.039(2) 0.000(2) 0.008(2)
S1 0.0258(5) 0.0316(6) 0.0389(6) -0.0193(5) 0.0026(4) -0.0087(4)
S3 0.0302(5) 0.0329(6) 0.0273(5) -0.0122(4) 0.0012(4) -0.0077(4)
O10 0.101(4) 0.066(3) 0.058(3) -0.027(2) -0.001(2) -0.011(3)
N6 0.066(3) 0.065(4) 0.077(4) -0.029(3) 0.026(3) -0.018(3)
O7 0.171(7) 0.131(6) 0.088(4) -0.071(4) 0.006(4) -0.066(5)
O8 0.078(5) 0.176(9) 0.273(11) -0.119(8) 0.000(6) -0.010(5)
C21 0.042(3) 0.062(4) 0.072(4) -0.035(3) 0.014(3) -0.021(3)
O9 0.096(6) 0.446(19) 0.153(7) -0.185(10) -0.035(5) 0.012(8)
O11 0.297(15) 0.198(11) 0.147(8) -0.076(7) 0.020(9) -0.106(10)

loop_
_atom_type_symbol
_atom_type_description
_atom_type_scat_dispersion_real
_atom_type_scat_dispersion_imag
_atom_type_scat_source
Cd Cd -0.8075 1.2024 'International Tables Vol C Tables 4.2.6.8 and 6.1.1.4'
Ag Ag -0.8971 1.1015 'International Tables Vol C Tables 4.2.6.8 and 6.1.1.4'
S S 0.1246 0.1234 'International Tables Vol C Tables 4.2.6.8 and 6.1.1.4'
O O 0.0106 0.0060 'International Tables Vol C Tables 4.2.6.8 and 6.1.1.4'
N N 0.0061 0.0033 'International Tables Vol C Tables 4.2.6.8 and 6.1.1.4'
C C 0.0033 0.0016 'International Tables Vol C Tables 4.2.6.8 and 6.1.1.4'
H H 0.0000 0.0000 'International Tables Vol C Tables 4.2.6.8 and 6.1.1.4'

loop_
_geom_angle_atom_site_label_1
_geom_angle_atom_site_label_2
_geom_angle_atom_site_label_3
_geom_angle
_geom_angle_site_symmetry_1
_geom_angle_site_symmetry_3
_geom_angle_publ_flag
O2 Cd1 O2 180.00(17) 2_655 1_455 ?
O2 Cd1 N4 85.66(14) 2_655 . ?
O2 Cd1 N4 94.34(14) 1_455 . ?
O2 Cd1 N4 94.34(14) 2_655 2 ?
O2 Cd1 N4 85.66(14) 1_455 2 ?
N4 Cd1 N4 180.0 . 2 ?
O2 Cd1 O3 91.66(15) 2_655 . ?
O2 Cd1 O3 88.34(15) 1_455 . ?
N4 Cd1 O3 86.78(18) . . ?
N4 Cd1 O3 93.22(18) 2 . ?
O2 Cd1 O3 88.34(15) 2_655 2 ?
O2 Cd1 O3 91.66(15) 1_455 2 ?
N4 Cd1 O3 93.22(18) . 2 ?
N4 Cd1 O3 86.78(18) 2 2 ?
O3 Cd1 O3 180.0 . 2 ?
N1 Ag1 S3 124.39(9) . 2_645 ?
N1 Ag1 S2 125.33(9) . . ?
S3 Ag1 S2 104.48(4) 2_645 . ?
N1 Ag1 Ag2 89.58(9) . . ?
S3 Ag1 Ag2 131.45(3) 2_645 . ?
S2 Ag1 Ag2 72.60(3) . . ?
N1 Ag1 Ag3 87.05(9) . 2_645 ?
S3 Ag1 Ag3 73.83(3) 2_645 2_645 ?
S2 Ag1 Ag3 132.86(3) . 2_645 ?
Ag2 Ag1 Ag3 74.788(16) . 2_645 ?
N3 Ag3 S1 132.17(11) . 2_645 ?
N3 Ag3 S2 114.83(11) . . ?
S1 Ag3 S2 111.13(4) 2_645 . ?
N3 Ag3 Ag1 90.00(10) . 2_645 ?
S1 Ag3 Ag1 70.67(3) 2_645 2_645 ?
S2 Ag3 Ag1 128.90(3) . 2_645 ?
N3 Ag3 Ag2 80.10(10) . . ?
S1 Ag3 Ag2 130.37(3) 2_645 . ?
S2 Ag3 Ag2 68.35(3) . . ?
Ag1 Ag3 Ag2 73.598(15) 2_645 . ?
N2 Ag2 S1 126.95(10) . . ?
N2 Ag2 S3 115.60(10) . . ?
S1 Ag2 S3 112.20(4) . . ?
N2 Ag2 Ag1 90.26(9) . . ?
S1 Ag2 Ag1 71.88(3) . . ?
S3 Ag2 Ag1 133.92(3) . . ?
N2 Ag2 Ag3 81.36(9) . . ?
S1 Ag2 Ag3 137.20(3) . . ?
S3 Ag2 Ag3 70.34(3) . . ?
Ag1 Ag2 Ag3 77.418(16) . . ?
C7 S2 Ag1 110.87(14) . . ?
C7 S2 Ag3 101.86(15) . . ?
Ag1 S2 Ag3 97.89(4) . . ?
C12 O3 Cd1 159.7(4) . . ?
C19 N4 Cd1 126.7(4) . . ?
C7 N2 C11 118.2(4) . . ?
C7 N2 Ag2 115.9(3) . . ?
C11 N2 Ag2 125.8(3) . . ?
N2 C7 C8 122.2(4) . . ?
N2 C7 S2 117.8(3) . . ?
C8 C7 S2 120.0(3) . . ?
C11 C10 C9 118.1(5) . . ?
C7 C8 C9 117.7(4) . . ?
C7 C8 C12 121.5(4) . . ?
C9 C8 C12 120.8(4) . . ?
N2 C11 C10 123.4(5) . . ?
C10 C9 C8 120.4(5) . . ?
O3 C12 O4 121.2(5) . . ?
O3 C12 C8 122.0(5) . . ?
O4 C12 C8 116.7(5) . . ?
N4 C19 C20 109.4(4) . . ?
C19 C20 N5 112.1(4) . . ?
C5 N1 C1 118.9(4) . . ?
C5 N1 Ag1 124.9(3) . . ?
C1 N1 Ag1 116.2(3) . . ?
C17 N3 C13 118.8(4) . . ?
C17 N3 Ag3 123.4(3) . . ?
C13 N3 Ag3 117.8(3) . . ?
C3 C2 C1 117.6(4) . . ?
C3 C2 C6 117.5(4) . . ?
C1 C2 C6 124.9(4) . . ?
N1 C1 C2 121.3(4) . . ?
N1 C1 S1 116.3(3) . . ?
C2 C1 S1 122.3(3) . . ?
N3 C13 C14 122.2(4) . . ?
N3 C13 S3 118.5(3) . . ?
C14 C13 S3 119.3(3) . . ?
N1 C5 C4 123.1(4) . . ?
C15 C16 C17 119.0(5) . . ?
N3 C17 C16 122.4(5) . . ?
C4 C3 C2 121.1(4) . . ?
O1 C6 O2 125.8(4) . . ?
O1 C6 C2 119.2(4) . . ?
O2 C6 C2 114.9(4) . . ?
C13 C14 C15 117.8(5) . . ?
C13 C14 C18 122.3(4) . . ?
C15 C14 C18 119.9(4) . . ?
C5 C4 C3 117.9(5) . . ?
O6 C18 O5 124.5(5) . . ?
O6 C18 C14 117.5(5) . . ?
O5 C18 C14 118.0(5) . . ?
C16 C15 C14 119.7(5) . . ?
C6 O2 Cd1 129.4(3) . 1_655 ?
C1 S1 Ag2 111.21(14) . . ?
C1 S1 Ag3 106.12(14) . 2_645 ?
Ag2 S1 Ag3 91.74(4) . 2_645 ?
C13 S3 Ag1 111.94(15) . 2_645 ?
C13 S3 Ag2 101.28(16) . . ?
Ag1 S3 Ag2 94.43(4) 2_645 . ?
N6 C21 C21 109.8(6) . 2_745 ?

loop_
_geom_bond_atom_site_label_1
_geom_bond_atom_site_label_2
_geom_bond_distance
_geom_bond_site_symmetry_2
_geom_bond_publ_flag
Cd1 O2 2.280(3) 2_655 ?
Cd1 O2 2.280(3) 1_455 ?
Cd1 N4 2.277(4) . ?
Cd1 N4 2.277(4) 2 ?
Cd1 O3 2.384(4) . ?
Cd1 O3 2.384(4) 2 ?
Ag1 N1 2.253(4) . ?
Ag1 S3 2.4726(11) 2_645 ?
Ag1 S2 2.4953(11) . ?
Ag1 Ag2 2.8934(6) . ?
Ag1 Ag3 2.9510(6) 2_645 ?
Ag3 N3 2.271(4) . ?
Ag3 S1 2.4797(11) 2_645 ?
Ag3 S2 2.5048(12) . ?
Ag3 Ag2 3.1286(6) . ?
Ag2 N2 2.295(4) . ?
Ag2 S1 2.4656(11) . ?
Ag2 S3 2.4934(12) . ?
S2 C7 1.774(4) . ?
O3 C12 1.198(6) . ?
N4 C19 1.460(6) . ?
N2 C7 1.339(6) . ?
N2 C11 1.339(6) . ?
C7 C8 1.392(6) . ?
C10 C11 1.365(8) . ?
C10 C9 1.372(8) . ?
C8 C9 1.384(7) . ?
C8 C12 1.501(7) . ?
C12 O4 1.226(7) . ?
C19 C20 1.490(7) . ?
C20 N5 1.484(6) . ?
N1 C5 1.339(6) . ?
N1 C1 1.354(5) . ?
N3 C17 1.329(6) . ?
N3 C13 1.344(6) . ?
C2 C3 1.384(7) . ?
C2 C1 1.403(6) . ?
C2 C6 1.510(6) . ?
C1 S1 1.764(5) . ?
C13 C14 1.388(6) . ?
C13 S3 1.769(4) . ?
C5 C4 1.372(7) . ?
C16 C15 1.362(9) . ?
C16 C17 1.384(9) . ?
C3 C4 1.372(7) . ?
C6 O1 1.247(6) . ?
C6 O2 1.257(5) . ?
C14 C15 1.397(7) . ?
C14 C18 1.499(7) . ?
C18 O6 1.244(7) . ?
C18 O5 1.255(7) . ?
N6 C21 1.467(8) . ?
C21 C21 1.486(11) 2_745 ?
